data_7110827
loop_
_publ_author_name
'Bond, Silas'
'Perlmutter, Patrick'

_publ_section_title
;
 The vitamin C route to the ciguatoxins: enantioselective synthesis of a
 ring F building block
;
_journal_issue 7
_journal_name_full 'Chemical Communications'
_journal_page_first 567
_journal_paper_doi 10.1039/a910163m
_journal_year 2000
_chemical_formula_sum 'C19 H30 O6 Si'
_chemical_formula_weight 382.52
_space_group_IT_number 19
_symmetry_cell_setting orthorhombic
_symmetry_space_group_name_Hall 'P 2ac 2ab'
_symmetry_space_group_name_H-M 'P 21 21 21'
_atom_sites_solution_hydrogens geom
_atom_sites_solution_primary direct
_atom_sites_solution_secondary difmap
_audit_creation_method SHELXL-97
_cell_angle_alpha 90
_cell_angle_beta 90
_cell_angle_gamma 90
_cell_formula_units_Z 4
_cell_length_a 6.51700(10)
_cell_length_b 11.5188(4)
_cell_length_c 26.6955(8)
_cell_measurement_temperature 123(2)
_cell_volume 2003.98(10)
_computing_cell_refinement ' Denzo-SMN (Otwinowski and Major, 1997) '
_computing_data_collection ' Collect (Nonius, 1998) '
_computing_data_reduction ' Denzo-SMN (Otwinowski and Major, 1997) '
_computing_structure_refinement 'SHELXL-97 (Sheldrick, 1997)'
_computing_structure_solution 'SHELXS-97 (Sheldrick, 1990)'
_diffrn_ambient_temperature 123(2)
_diffrn_measured_fraction_theta_full 0.986
_diffrn_measured_fraction_theta_max 0.971
_diffrn_measurement_device_type CCD
_diffrn_radiation_monochromator graphite
_diffrn_radiation_source 'fine-focus sealed tube'
_diffrn_radiation_type MoK\a
_diffrn_radiation_wavelength 0.71073
_diffrn_reflns_av_R_equivalents 0.0869
_diffrn_reflns_av_sigmaI/netI 0.1164
_diffrn_reflns_limit_h_max 8
_diffrn_reflns_limit_h_min -8
_diffrn_reflns_limit_k_max 16
_diffrn_reflns_limit_k_min -16
_diffrn_reflns_limit_l_max 37
_diffrn_reflns_limit_l_min -37
_diffrn_reflns_number 23642
_diffrn_reflns_theta_full 27.50
_diffrn_reflns_theta_max 30.02
_diffrn_reflns_theta_min 3.22
_exptl_absorpt_coefficient_mu 0.148
_exptl_crystal_colour colourless
_exptl_crystal_density_diffrn 1.268
_exptl_crystal_density_method 'not measured'
_exptl_crystal_description prismatic
_exptl_crystal_F_000 824
_exptl_crystal_size_max 0.21
_exptl_crystal_size_mid 0.15
_exptl_crystal_size_min 0.10
_refine_diff_density_max 0.332
_refine_diff_density_min -0.301
_refine_diff_density_rms 0.064
_refine_ls_abs_structure_details 'Flack H D (1983), Acta Cryst. A39, 876-881'
_refine_ls_abs_structure_Flack 0.16(13)
_refine_ls_extinction_method none
_refine_ls_goodness_of_fit_ref 1.010
_refine_ls_hydrogen_treatment mixed
_refine_ls_matrix_type full
_refine_ls_number_parameters 236
_refine_ls_number_reflns 5687
_refine_ls_number_restraints 0
_refine_ls_restrained_S_all 1.010
_refine_ls_R_factor_all 0.1340
_refine_ls_R_factor_gt 0.0532
_refine_ls_shift/su_max 0.003
_refine_ls_shift/su_mean 0.000
_refine_ls_structure_factor_coef Fsqd
_refine_ls_weighting_details 'calc w=1/[\s^2^(Fo^2^)+(0.0387P)^2^+0.0000P] where P=(Fo^2^+2Fc^2^)/3'
_refine_ls_weighting_scheme calc
_refine_ls_wR_factor_gt 0.0793
_refine_ls_wR_factor_ref 0.0978
_reflns_number_gt 3269
_reflns_number_total 5687
_reflns_threshold_expression >2sigma(I)
_cod_data_source_file a910163msup1.cif
_cod_data_source_block k114
_cod_original_sg_symbol_H-M P2(1)2(1)2(1)
_cod_database_code 7110827

loop_
_symmetry_equiv_pos_as_xyz
'x, y, z'
'-x+1/2, -y, z+1/2'
'-x, y+1/2, -z+1/2'
'x+1/2, -y+1/2, -z'

loop_
_atom_site_label
_atom_site_type_symbol
_atom_site_fract_x
_atom_site_fract_y
_atom_site_fract_z
_atom_site_U_iso_or_equiv
_atom_site_adp_type
_atom_site_occupancy
_atom_site_calc_flag
_atom_site_refinement_flags
Si1 Si 0.86928(9) 0.09089(6) 0.23767(2) 0.02789(16) Uani 1 d .
O1 O 0.90524(18) 0.11768(12) 0.17703(5) 0.0254(4) Uani 1 d .
O2 O 1.1514(2) 0.06944(13) 0.05938(6) 0.0351(4) Uani 1 d .
H2 H 1.1277 0.0802 0.0274 0.046(7) Uiso 1 d R
O3 O 1.1503(2) 0.27727(12) 0.11951(6) 0.0298(4) Uani 1 d .
O4 O 1.3758(2) 0.19236(15) 0.17040(6) 0.0423(4) Uani 1 d .
O5 O 0.57512(19) 0.40322(12) 0.04160(5) 0.0274(4) Uani 1 d .
O6 O 0.8298(2) 0.42724(12) 0.09743(6) 0.0290(4) Uani 1 d .
C1 C 1.0647(3) 0.0876(2) 0.14344(8) 0.0257(5) Uani 1 d .
C2 C 1.1406(4) -0.03523(18) 0.14916(9) 0.0346(6) Uani 1 d .
H2A H 1.1682 -0.0520 0.1849 0.041 Uiso 1 calc R
H2B H 1.2699 -0.0455 0.1302 0.041 Uiso 1 calc R
C3 C 0.9790(4) -0.1173(2) 0.12945(10) 0.0430(7) Uani 1 d .
H3 H 0.9868 -0.1966 0.1390 0.052 Uiso 1 calc R
C4 C 0.8261(4) -0.0849(2) 0.09938(10) 0.0427(6) Uani 1 d .
H4 H 0.7322 -0.1429 0.0886 0.051 Uiso 1 calc R
C5 C 0.7923(3) 0.03812(18) 0.08129(9) 0.0323(6) Uani 1 d .
H5A H 0.6761 0.0736 0.0996 0.039 Uiso 1 calc R
H5B H 0.7584 0.0378 0.0451 0.039 Uiso 1 calc R
C6 C 0.9857(3) 0.10818(19) 0.09012(8) 0.0250(5) Uani 1 d .
C7 C 0.9823(3) 0.24201(19) 0.08667(8) 0.0253(5) Uani 1 d .
H7 H 1.0204 0.2640 0.0516 0.030 Uiso 1 calc R
C8 C 1.2193(3) 0.1864(2) 0.14716(8) 0.0293(5) Uani 1 d .
C9 C 0.7870(3) 0.30532(18) 0.09978(9) 0.0238(5) Uani 1 d .
H9 H 0.7353 0.2822 0.1336 0.029 Uiso 1 calc R
C10 C 0.6209(3) 0.28912(18) 0.05914(8) 0.0272(5) Uani 1 d .
H10A H 0.6730 0.2400 0.0315 0.033 Uiso 1 calc R
H10B H 0.4970 0.2521 0.0735 0.033 Uiso 1 calc R
C11 C 0.6527(3) 0.48338(18) 0.07882(8) 0.0251(5) Uani 1 d .
C12 C 0.7138(3) 0.59470(19) 0.05338(9) 0.0324(5) Uani 1 d .
H12A H 0.8045 0.5766 0.0247 0.039 Uiso 1 calc R
H12B H 0.7925 0.6432 0.0772 0.039 Uiso 1 calc R
C13 C 0.5287(4) 0.6633(2) 0.03466(9) 0.0372(6) Uani 1 d .
H13A H 0.5753 0.7396 0.0220 0.045 Uiso 1 calc R
H13B H 0.4641 0.6210 0.0065 0.045 Uiso 1 calc R
C14 C 0.3703(4) 0.6820(2) 0.07585(9) 0.0395(6) Uani 1 d .
H14A H 0.4290 0.7327 0.1022 0.047 Uiso 1 calc R
H14B H 0.2484 0.7215 0.0617 0.047 Uiso 1 calc R
C15 C 0.3063(3) 0.5670(2) 0.09882(10) 0.0369(6) Uani 1 d .
H15A H 0.2369 0.5190 0.0732 0.044 Uiso 1 calc R
H15B H 0.2078 0.5813 0.1264 0.044 Uiso 1 calc R
C16 C 0.4928(3) 0.5020(2) 0.11906(8) 0.0284(5) Uani 1 d .
H16A H 0.5540 0.5468 0.1470 0.034 Uiso 1 calc R
H16B H 0.4486 0.4258 0.1324 0.034 Uiso 1 calc R
C17 C 1.1138(4) 0.0844(2) 0.27309(8) 0.0462(7) Uani 1 d .
H17A H 1.1892 0.0141 0.2636 0.069 Uiso 1 calc R
H17B H 1.0845 0.0827 0.3091 0.069 Uiso 1 calc R
H17C H 1.1969 0.1529 0.2652 0.069 Uiso 1 calc R
C18 C 0.7190(4) 0.2164(2) 0.25999(10) 0.0413(6) Uani 1 d .
H18A H 0.8005 0.2874 0.2562 0.062 Uiso 1 calc R
H18B H 0.6839 0.2053 0.2954 0.062 Uiso 1 calc R
H18C H 0.5929 0.2231 0.2402 0.062 Uiso 1 calc R
C19 C 0.7240(4) -0.0456(2) 0.24426(11) 0.0544(8) Uani 1 d .
H19A H 0.5893 -0.0371 0.2284 0.082 Uiso 1 calc R
H19B H 0.7060 -0.0635 0.2799 0.082 Uiso 1 calc R
H19C H 0.7996 -0.1088 0.2280 0.082 Uiso 1 calc R

loop_
_atom_site_aniso_label
_atom_site_aniso_U_11
_atom_site_aniso_U_22
_atom_site_aniso_U_33
_atom_site_aniso_U_23
_atom_site_aniso_U_13
_atom_site_aniso_U_12
Si1 0.0312(3) 0.0324(3) 0.0200(3) 0.0011(3) 0.0023(3) 0.0001(3)
O1 0.0253(8) 0.0285(8) 0.0224(8) 0.0024(7) 0.0036(6) 0.0013(6)
O2 0.0406(9) 0.0444(10) 0.0201(9) -0.0002(7) 0.0038(7) 0.0131(9)
O3 0.0230(7) 0.0298(8) 0.0365(9) 0.0044(7) -0.0041(7) -0.0040(7)
O4 0.0291(9) 0.0567(11) 0.0410(10) 0.0098(9) -0.0094(8) -0.0049(9)
O5 0.0361(9) 0.0249(8) 0.0212(8) 0.0000(7) -0.0045(6) 0.0004(7)
O6 0.0229(8) 0.0255(8) 0.0387(9) 0.0023(7) -0.0057(6) -0.0013(7)
C1 0.0257(11) 0.0309(13) 0.0206(12) 0.0008(11) 0.0024(9) 0.0022(10)
C2 0.0410(13) 0.0364(14) 0.0262(13) 0.0018(11) 0.0021(12) 0.0090(13)
C3 0.0662(17) 0.0231(14) 0.0399(16) 0.0004(12) 0.0078(14) 0.0046(13)
C4 0.0550(16) 0.0284(13) 0.0447(16) -0.0040(13) 0.0006(13) -0.0063(14)
C5 0.0416(13) 0.0290(13) 0.0262(13) -0.0014(10) -0.0040(10) -0.0006(11)
C6 0.0260(11) 0.0295(13) 0.0195(12) -0.0022(10) 0.0022(9) 0.0020(10)
C7 0.0254(12) 0.0313(13) 0.0193(12) 0.0022(10) -0.0003(10) -0.0017(10)
C8 0.0268(12) 0.0400(15) 0.0210(12) 0.0018(11) 0.0022(10) 0.0022(11)
C9 0.0238(11) 0.0226(12) 0.0249(13) 0.0002(10) 0.0003(9) -0.0024(10)
C10 0.0278(11) 0.0257(12) 0.0280(13) 0.0009(10) -0.0011(11) -0.0020(11)
C11 0.0250(11) 0.0274(12) 0.0228(12) 0.0000(10) -0.0033(10) -0.0004(10)
C12 0.0355(12) 0.0282(12) 0.0334(14) 0.0016(12) 0.0062(10) -0.0013(11)
C13 0.0518(15) 0.0281(13) 0.0319(15) 0.0026(11) -0.0006(12) 0.0017(12)
C14 0.0392(13) 0.0373(14) 0.0420(15) -0.0023(12) -0.0052(13) 0.0134(13)
C15 0.0273(12) 0.0423(15) 0.0409(15) -0.0041(13) 0.0013(10) 0.0029(12)
C16 0.0293(12) 0.0327(13) 0.0230(12) -0.0004(10) 0.0008(10) -0.0037(11)
C17 0.0420(14) 0.0695(18) 0.0271(14) 0.0001(13) -0.0025(11) 0.0096(15)
C18 0.0417(14) 0.0508(17) 0.0313(14) -0.0082(13) -0.0011(12) 0.0061(12)
C19 0.0702(19) 0.0508(18) 0.0422(17) 0.0045(14) 0.0180(15) -0.0156(15)

loop_
_atom_type_symbol
_atom_type_description
_atom_type_scat_dispersion_real
_atom_type_scat_dispersion_imag
_atom_type_scat_source
C C 0.0033 0.0016 'International Tables Vol C Tables 4.2.6.8 and 6.1.1.4'
H H 0.0000 0.0000 'International Tables Vol C Tables 4.2.6.8 and 6.1.1.4'
Si Si 0.0817 0.0704 'International Tables Vol C Tables 4.2.6.8 and 6.1.1.4'
O O 0.0106 0.0060 'International Tables Vol C Tables 4.2.6.8 and 6.1.1.4'

loop_
_geom_angle_atom_site_label_1
_geom_angle_atom_site_label_2
_geom_angle_atom_site_label_3
_geom_angle
O1 Si1 C19 108.85(11)
O1 Si1 C18 104.10(10)
C19 Si1 C18 111.40(12)
O1 Si1 C17 112.48(9)
C19 Si1 C17 110.99(13)
C18 Si1 C17 108.85(12)
C1 O1 Si1 132.38(12)
C8 O3 C7 111.12(16)
C10 O5 C11 106.82(15)
C11 O6 C9 107.75(14)
O1 C1 C2 113.98(17)
O1 C1 C8 105.17(17)
C2 C1 C8 118.54(17)
O1 C1 C6 107.71(15)
C2 C1 C6 110.45(18)
C8 C1 C6 99.65(17)
C1 C2 C3 108.91(18)
C4 C3 C2 123.8(2)
C3 C4 C5 124.3(2)
C4 C5 C6 109.16(18)
O2 C6 C5 111.91(17)
O2 C6 C1 103.40(15)
C5 C6 C1 109.99(18)
O2 C6 C7 106.77(16)
C5 C6 C7 120.68(18)
C1 C6 C7 102.39(17)
O3 C7 C9 111.03(16)
O3 C7 C6 103.34(16)
C9 C7 C6 118.77(17)
O4 C8 O3 121.4(2)
O4 C8 C1 129.9(2)
O3 C8 C1 108.75(17)
O6 C9 C7 107.44(15)
O6 C9 C10 102.95(16)
C7 C9 C10 111.73(17)
O5 C10 C9 105.42(16)
O6 C11 O5 103.57(15)
O6 C11 C12 109.41(16)
O5 C11 C12 109.05(17)
O6 C11 C16 112.20(16)
O5 C11 C16 109.73(17)
C12 C11 C16 112.48(18)
C11 C12 C13 112.33(17)
C14 C13 C12 111.86(19)
C15 C14 C13 110.75(19)
C14 C15 C16 110.64(17)
C11 C16 C15 111.51(18)

loop_
_geom_bond_atom_site_label_1
_geom_bond_atom_site_label_2
_geom_bond_distance
Si1 O1 1.6647(15)
Si1 C19 1.844(2)
Si1 C18 1.845(2)
Si1 C17 1.854(2)
O1 C1 1.415(2)
O2 C6 1.428(2)
O3 C8 1.357(3)
O3 C7 1.460(2)
O4 C8 1.196(2)
O5 C10 1.427(2)
O5 C11 1.447(2)
O6 C11 1.413(2)
O6 C9 1.433(2)
C1 C2 1.507(3)
C1 C8 1.523(3)
C1 C6 1.532(3)
C2 C3 1.510(3)
C3 C4 1.333(3)
C4 C5 1.513(3)
C5 C6 1.515(3)
C6 C7 1.545(3)
C7 C9 1.508(3)
C9 C10 1.544(3)
C11 C12 1.505(3)
C11 C16 1.512(3)
C12 C13 1.526(3)
C13 C14 1.524(3)
C14 C15 1.518(3)
C15 C16 1.527(3)
